data_2300303
loop_
_publ_author_name
'Probert, Michael R.'
'Robertson, Craig M.'
'Coome, Jonathan A.'
'Howard, Judith A. K.'
'Michell, Brian C.'
'Goeta, Andr\'es E.'

_publ_section_title
;
 The XIPHOS diffraction facility for extreme sample conditions
;
_journal_coeditor_code HX5107
_journal_issue 6
_journal_name_full 'Journal of Applied Crystallography'
_journal_page_first 1415
_journal_page_last 1418
_journal_paper_doi 10.1107/S0021889810041282
_journal_volume 43
_journal_year 2010
_chemical_absolute_configuration unk
_chemical_formula_moiety 'C6 H6 N2 O2'
_chemical_formula_sum 'C6 H6 N2 O2'
_chemical_formula_weight 138.13
_chemical_name_systematic m-nitroaniline
_space_group_crystal_system orthorhombic
_space_group_IT_number 29
_space_group_name_Hall 'P 2c -2ac'
_space_group_name_H-M_alt 'P c a 21'
_symmetry_space_group_name_Hall 'P 2c -2ac'
_symmetry_space_group_name_H-M 'P c a 21'
_atom_sites_solution_hydrogens geom
_atom_sites_solution_primary direct
_atom_sites_solution_secondary difmap
_audit_creation_method SHELXL-97
_cell_angle_alpha 90.00
_cell_angle_beta 90.00
_cell_angle_gamma 90.00
_cell_formula_units_Z 4
_cell_length_a 18.7169(4)
_cell_length_b 6.5215(2)
_cell_length_c 5.00140(10)
_cell_measurement_reflns_used 3128
_cell_measurement_temperature 2.0
_cell_measurement_theta_max 30.407
_cell_measurement_theta_min 3.308
_cell_volume 610.48(3)
_computing_cell_refinement 'Bruker SAINT version 7.68a (Bruker, 2010)'
_computing_data_collection 'Bruker APEXII v2010.1-2 (Bruker, 2010)'
_computing_data_reduction 'Bruker SAINT version 7.68a (Bruker, 2010)'
_computing_molecular_graphics
;
OLEX2: a complete structure solution, refinement and analysis program. 
Dolomanov et al., J. Appl. Cryst. (2009). 42, 339-341
;
_computing_publication_material
;
OLEX2: a complete structure solution, refinement and analysis program. 
Dolomanov et al., J. Appl. Cryst. (2009). 42, 339-341
;
_computing_structure_refinement 'SHELXL-97 (Sheldrick, 2008)'
_computing_structure_solution
;
A short history of SHELX (Sheldrick, 2007)/Bruker
;
_diffrn_ambient_temperature 2.0
_diffrn_detector 'CCD area detector'
_diffrn_detector_type 'Bruker APEXII area detector'
_diffrn_measured_fraction_theta_full 0.969
_diffrn_measured_fraction_theta_max 0.969
_diffrn_measurement_device 'XIPHOS four-circle diffractometer'
_diffrn_measurement_device_type 'Bruker APEX-II CCD'
_diffrn_measurement_method '\f and \w scans'
_diffrn_radiation_collimation focused
_diffrn_radiation_monochromator 'multilayer optics'
_diffrn_radiation_probe x-ray
_diffrn_radiation_source 'Bruker TXS with Helios Optics'
_diffrn_radiation_type 'MO K\a'
_diffrn_radiation_wavelength 0.71073
_diffrn_radiation_xray_symbol K-L~3~
_diffrn_reflns_av_R_equivalents 0.0339
_diffrn_reflns_av_sigmaI/netI 0.0167
_diffrn_reflns_limit_h_max 26
_diffrn_reflns_limit_h_min -26
_diffrn_reflns_limit_k_max 9
_diffrn_reflns_limit_k_min -9
_diffrn_reflns_limit_l_max 7
_diffrn_reflns_limit_l_min -7
_diffrn_reflns_number 9614
_diffrn_reflns_theta_full 30.41
_diffrn_reflns_theta_max 30.41
_diffrn_reflns_theta_min 2.18
_diffrn_source 'rotating anode'
_diffrn_source_target Mo
_diffrn_source_type 'Bruker TXS with Helios Optics'
_exptl_absorpt_coefficient_mu 0.116
_exptl_absorpt_correction_T_max 0.746
_exptl_absorpt_correction_T_min 0.6107
_exptl_absorpt_correction_type multi-scan
_exptl_absorpt_process_details
;
 SADABS-2008/1 (Bruker,2008) was used for absorption correction.
 R(int) was 0.0670 before and 0.0419 after correction.
 The Ratio of minimum to maximum transmission is 0.818632707775.
 The \l/2 correction factor is Not present
;
_exptl_crystal_colour_lustre clear
_exptl_crystal_colour_modifier yellowish
_exptl_crystal_colour_primary yellow
_exptl_crystal_density_diffrn 1.503
_exptl_crystal_density_method 'not measured'
_exptl_crystal_description block
_exptl_crystal_F_000 288
_exptl_crystal_preparation 'crystal was mounted on a graphite fibre'
_exptl_crystal_recrystallization_method 'slow evaporation from EtOH'
_exptl_crystal_size_max 0.27
_exptl_crystal_size_mid 0.1
_exptl_crystal_size_min 0.08
_refine_diff_density_max 0.329
_refine_diff_density_min -0.220
_refine_diff_density_rms 0.050
_refine_ls_abs_structure_details 'not refined as all light atom structure'
_refine_ls_extinction_method none
_refine_ls_goodness_of_fit_ref 1.074
_refine_ls_hydrogen_treatment mixed
_refine_ls_matrix_type full
_refine_ls_number_parameters 115
_refine_ls_number_reflns 993
_refine_ls_number_restraints 1
_refine_ls_restrained_S_all 1.073
_refine_ls_R_factor_all 0.0359
_refine_ls_R_factor_gt 0.0327
_refine_ls_shift/su_max 0.000
_refine_ls_shift/su_mean 0.000
_refine_ls_structure_factor_coef Fsqd
_refine_ls_weighting_details
;
calc w=1/[\s^2^(Fo^2^)+(0.0542P)^2^+0.2014P] where P=(Fo^2^+2Fc^2^)/3
;
_refine_ls_weighting_scheme calc
_refine_ls_wR_factor_gt 0.0863
_refine_ls_wR_factor_ref 0.0880
_reflns_number_gt 935
_reflns_number_total 993
_reflns_threshold_expression >2sigma(I)
_cod_data_source_file hx5107.cif
_cod_data_source_block mna_2_K
_cod_database_code 2300303

loop_
_symmetry_equiv_pos_as_xyz
'x, y, z'
'-x, -y, z+1/2'
'-x+1/2, y, z+1/2'
'x+1/2, -y, z'

loop_
_atom_site_label
_atom_site_type_symbol
_atom_site_fract_x
_atom_site_fract_y
_atom_site_fract_z
_atom_site_U_iso_or_equiv
_atom_site_adp_type
_atom_site_occupancy
_atom_site_symmetry_multiplicity
_atom_site_calc_flag
_atom_site_refinement_flags
_atom_site_disorder_assembly
_atom_site_disorder_group
O1 O 0.39879(6) 1.06784(19) 0.0795(3) 0.0132(3) Uani 1 1 d . . .
O2 O 0.30390(6) 0.89456(19) -0.0261(3) 0.0124(3) Uani 1 1 d . . .
N1 N 0.30431(7) 0.2819(2) 0.5743(3) 0.0106(3) Uani 1 1 d . . .
N2 N 0.35802(7) 0.9202(2) 0.1096(3) 0.0092(3) Uani 1 1 d . . .
C5 C 0.37561(8) 0.7694(2) 0.3170(3) 0.0084(3) Uani 1 1 d . . .
C6 C 0.33173(9) 0.5977(2) 0.3415(3) 0.0092(3) Uani 1 1 d . . .
C1 C 0.34867(8) 0.4516(2) 0.5354(3) 0.0089(3) Uani 1 1 d . . .
C2 C 0.40898(8) 0.4832(3) 0.6982(3) 0.0101(3) Uani 1 1 d . . .
C3 C 0.45130(8) 0.6569(3) 0.6668(3) 0.0102(3) Uani 1 1 d . . .
C4 C 0.43576(8) 0.8043(3) 0.4746(4) 0.0097(3) Uani 1 1 d . . .
H6 H 0.2909(12) 0.582(4) 0.229(6) 0.015(6) Uiso 1 1 d . . .
H4 H 0.4634(12) 0.926(4) 0.460(7) 0.018(6) Uiso 1 1 d . . .
H2 H 0.4188(14) 0.387(4) 0.827(7) 0.020(6) Uiso 1 1 d . . .
H1A H 0.2771(11) 0.259(3) 0.448(6) 0.009(5) Uiso 1 1 d . . .
H3 H 0.4923(12) 0.677(3) 0.779(5) 0.011(6) Uiso 1 1 d . . .
H1B H 0.3231(12) 0.176(4) 0.657(6) 0.015(6) Uiso 1 1 d . . .

loop_
_atom_site_aniso_label
_atom_site_aniso_U_11
_atom_site_aniso_U_22
_atom_site_aniso_U_33
_atom_site_aniso_U_23
_atom_site_aniso_U_13
_atom_site_aniso_U_12
O1 0.0141(6) 0.0090(5) 0.0164(6) 0.0024(5) -0.0003(5) -0.0029(4)
O2 0.0119(5) 0.0120(6) 0.0133(6) 0.0018(5) -0.0029(5) 0.0000(4)
N1 0.0108(6) 0.0089(6) 0.0121(6) 0.0019(6) -0.0018(6) -0.0017(5)
N2 0.0099(6) 0.0078(6) 0.0097(6) 0.0000(5) 0.0007(6) 0.0010(4)
C5 0.0098(7) 0.0068(7) 0.0086(6) 0.0010(6) -0.0002(6) 0.0019(5)
C6 0.0093(7) 0.0081(7) 0.0101(6) -0.0014(6) 0.0004(6) -0.0002(5)
C1 0.0093(6) 0.0081(7) 0.0094(7) -0.0003(6) 0.0025(5) 0.0011(5)
C2 0.0104(7) 0.0093(7) 0.0104(7) 0.0019(6) 0.0007(6) 0.0005(6)
C3 0.0090(6) 0.0109(7) 0.0109(7) 0.0003(6) -0.0012(6) 0.0000(5)
C4 0.0104(6) 0.0076(6) 0.0111(7) 0.0001(6) 0.0004(6) -0.0015(5)

loop_
_atom_type_symbol
_atom_type_description
_atom_type_scat_dispersion_real
_atom_type_scat_dispersion_imag
_atom_type_scat_source
C C 0.0033 0.0000 'International Tables Vol C Tables 4.2.6.8 and 6.1.1.4'
H H 0.0000 0.0000 'International Tables Vol C Tables 4.2.6.8 and 6.1.1.4'
N N 0.0061 0.0000 'International Tables Vol C Tables 4.2.6.8 and 6.1.1.4'
O O 0.0106 0.0000 'International Tables Vol C Tables 4.2.6.8 and 6.1.1.4'

loop_
_geom_angle_atom_site_label_1
_geom_angle_atom_site_label_2
_geom_angle_atom_site_label_3
_geom_angle
_geom_angle_site_symmetry_1
_geom_angle_site_symmetry_3
_geom_angle_publ_flag
O1 N2 C5 117.99(13) . . ?
O2 N2 O1 123.07(14) . . ?
O2 N2 C5 118.94(13) . . ?
N1 C1 C2 120.82(15) . . ?
C5 C6 C1 118.41(15) . . ?
C5 C6 H6 120.4(16) . . ?
C5 C4 H4 122.2(18) . . ?
C6 C5 N2 117.94(14) . . ?
C6 C1 N1 120.18(14) . . ?
C6 C1 C2 118.94(15) . . ?
C1 N1 H1A 113.7(16) . . ?
C1 N1 H1B 116.8(15) . . ?
C1 C6 H6 121.2(16) . . ?
C1 C2 H2 117.7(17) . . ?
C2 C3 H3 119.9(14) . . ?
C3 C2 C1 120.73(15) . . ?
C3 C2 H2 121.5(17) . . ?
C3 C4 C5 116.59(14) . . ?
C3 C4 H4 121.1(18) . . ?
C4 C5 N2 118.18(14) . . ?
C4 C5 C6 123.88(15) . . ?
C4 C3 C2 121.46(15) . . ?
C4 C3 H3 118.7(14) . . ?
H1A N1 H1B 118(2) . . ?

loop_
_geom_bond_atom_site_label_1
_geom_bond_atom_site_label_2
_geom_bond_distance
_geom_bond_site_symmetry_2
_geom_bond_publ_flag
O1 N2 1.2379(17) . ?
O2 N2 1.2307(18) . ?
N1 C1 1.397(2) . ?
N1 H1A 0.83(3) . ?
N1 H1B 0.88(3) . ?
N2 C5 1.466(2) . ?
C5 C6 1.394(2) . ?
C5 C4 1.393(2) . ?
C6 C1 1.396(2) . ?
C6 H6 0.96(3) . ?
C1 C2 1.407(2) . ?
C2 C3 1.391(2) . ?
C2 H2 0.92(3) . ?
C3 C4 1.390(2) . ?
C3 H3 0.96(2) . ?
C4 H4 0.95(2) . ?

loop_
_geom_torsion_atom_site_label_1
_geom_torsion_atom_site_label_2
_geom_torsion_atom_site_label_3
_geom_torsion_atom_site_label_4
_geom_torsion
_geom_torsion_site_symmetry_1
_geom_torsion_site_symmetry_2
_geom_torsion_site_symmetry_3
_geom_torsion_site_symmetry_4
_geom_torsion_publ_flag
O1 N2 C5 C6 -176.72(14) . . . . ?
O1 N2 C5 C4 2.2(2) . . . . ?
O2 N2 C5 C6 3.2(2) . . . . ?
O2 N2 C5 C4 -177.92(15) . . . . ?
N1 C1 C2 C3 -177.16(15) . . . . ?
N2 C5 C6 C1 178.97(15) . . . . ?
N2 C5 C4 C3 -179.20(15) . . . . ?
C5 C6 C1 N1 177.17(14) . . . . ?
C5 C6 C1 C2 0.1(2) . . . . ?
C6 C5 C4 C3 -0.3(2) . . . . ?
C6 C1 C2 C3 -0.2(2) . . . . ?
C1 C2 C3 C4 -0.1(3) . . . . ?
C2 C3 C4 C5 0.3(2) . . . . ?
C4 C5 C6 C1 0.1(2) . . . . ?

loop_
_cod_related_entry_id
_cod_related_entry_database
_cod_related_entry_code
1 ChemSpider 7145
